data_7249084
loop_
_publ_author_name
'Ebrahimi, Bahare'
'Notash, Behrouz'

_publ_section_title
;
 Facile fabrication in coordination networks: an in situ sequential
 replacement of linkers by successive SC--SC transformations via
 core@shell crystals
;
_journal_issue 34
_journal_name_full CrystEngComm
_journal_page_first 4720
_journal_page_last 4731
_journal_paper_doi 10.1039/D4CE00632A
_journal_volume 26
_journal_year 2024
_chemical_formula_moiety 'C20 H16 Cd Cl2 N4 O8, 4[CHCl3]'
_chemical_formula_sum 'C24 H20 Cd Cl14 N4 O8'
_chemical_formula_weight 1101.196
_space_group_crystal_system monoclinic
_space_group_IT_number 13
_space_group_name_Hall '-P 2yc'
_space_group_name_H-M_alt 'P 1 2/c 1'
_symmetry_Int_Tables_number 13
_audit_creation_date 2024-07-06
_audit_creation_method
;
Olex2 1.5
(compiled 2023.08.24 svn.re1ec1418 for OlexSys, GUI svn.r6817)
;
_audit_update_record
;
2024-07-14 deposited with the CCDC.	2024-07-23 downloaded from the CCDC.
;
_cell_angle_alpha 90
_cell_angle_beta 115.55(2)
_cell_angle_gamma 90
_cell_formula_units_Z 2
_cell_length_a 11.723(2)
_cell_length_b 11.705(2)
_cell_length_c 16.755(6)
_cell_measurement_reflns_used 3645
_cell_measurement_temperature 298(2)
_cell_measurement_theta_max 25.00
_cell_measurement_theta_min 1.74
_cell_volume 2074.3(10)
_computing_cell_refinement 'X-Area (Stoe & Cie GmbH, 2005)'
_computing_data_collection 'X-Area (Stoe & Cie GmbH, 2005)'
_computing_data_reduction 'X-Area (Stoe & Cie GmbH, 2005)'
_computing_molecular_graphics 'Olex2 1.5 (Dolomanov et al., 2009)'
_computing_publication_material 'Olex2 1.5 (Dolomanov et al., 2009)'
_computing_structure_refinement 'olex2.refine 1.5 (Bourhis et al., 2015)'
_computing_structure_solution 'SHELXS-97 (Sheldrick, 1990)'
_diffrn_ambient_temperature 298(2)
_diffrn_measured_fraction_theta_full 0.9978
_diffrn_measured_fraction_theta_max 0.9978
_diffrn_measurement_device_type 'STOE IPDS 2T'
_diffrn_measurement_method 'rotation method'
_diffrn_radiation_monochromator graphite
_diffrn_radiation_type 'Mo K\a'
_diffrn_radiation_wavelength 0.71073
_diffrn_reflns_av_R_equivalents 0.1403
_diffrn_reflns_av_unetI/netI 0.1312
_diffrn_reflns_Laue_measured_fraction_full 0.9978
_diffrn_reflns_Laue_measured_fraction_max 0.9978
_diffrn_reflns_limit_h_max 16
_diffrn_reflns_limit_h_min -14
_diffrn_reflns_limit_k_max 14
_diffrn_reflns_limit_k_min -16
_diffrn_reflns_limit_l_max 22
_diffrn_reflns_limit_l_min -22
_diffrn_reflns_number 14851
_diffrn_reflns_point_group_measured_fraction_full 0.9978
_diffrn_reflns_point_group_measured_fraction_max 0.9978
_diffrn_reflns_theta_full 24.9993
_diffrn_reflns_theta_max 25.00
_diffrn_reflns_theta_min 1.74
_exptl_absorpt_coefficient_mu 1.475
_exptl_absorpt_correction_T_max 0.5565
_exptl_absorpt_correction_T_min 0.5258
_exptl_absorpt_correction_type none
_exptl_crystal_colour colorless
_exptl_crystal_density_diffrn 1.763
_exptl_crystal_density_method 'not measured'
_exptl_crystal_description Plate
_exptl_crystal_F_000 1087.010
_exptl_crystal_size_max 0.5
_exptl_crystal_size_mid 0.5
_exptl_crystal_size_min 0.45
_refine_diff_density_max 1.9931
_refine_diff_density_min -3.0530
_refine_diff_density_rms 0.2220
_refine_ls_d_res_high 0.8409
_refine_ls_d_res_low 11.7050
_refine_ls_goodness_of_fit_ref 1.0192
_refine_ls_hydrogen_treatment constr
_refine_ls_matrix_type full
_refine_ls_number_constraints 18
_refine_ls_number_parameters 133
_refine_ls_number_reflns 3645
_refine_ls_number_restraints 0
_refine_ls_restrained_S_all 1.0192
_refine_ls_R_factor_all 0.1086
_refine_ls_R_factor_gt 0.0920
_refine_ls_shift/su_max 0.0009
_refine_ls_shift/su_mean 0.0000
_refine_ls_structure_factor_coef Fsqd
_refine_ls_weighting_details 'w=1/[\s^2^(Fo^2^)+(0.2P)^2^] where P=(Fo^2^+2Fc^2^)/3'
_refine_ls_weighting_scheme calc
_refine_ls_wR_factor_gt 0.2638
_refine_ls_wR_factor_ref 0.2800
_reflns_Friedel_coverage 0.0
_reflns_limit_h_max 12
_reflns_limit_h_min -13
_reflns_limit_k_max 13
_reflns_limit_k_min 0
_reflns_limit_l_max 19
_reflns_limit_l_min 0
_reflns_number_gt 2666
_reflns_number_total 3645
_reflns_threshold_expression I>=2u(I)
_cod_data_source_file d4ce00632a2.cif
_cod_data_source_block shelx_2346036
_cod_depositor_comments 'Adding full bibliography for 7249084--7249086.cif.'
_cod_original_formula_sum 'C24 H20 Cd1 Cl14 N4 O8'
_cod_database_code 7249084
_olex2_refinement_description
;
1. Fixed Uiso
 At 1.2 times of:
  All C(H) groups
2. Uiso/Uaniso restraints and constraints
Uanis(C3) = Uanis(C4) = Uanis(C5) = Uanis(C6)
Uanis(Cl1) = Uanis(O1)
Uanis(Cl1) = Uanis(O4)
3.a Aromatic/amide H refined with riding coordinates:
 C1(H1), C2(H2), C5(H5), C6(H6), C7(H7), C8(H8), C9(H9), C10(H10)
;
_smtbx_masks_void_probe_radius 1.2
_smtbx_masks_void_truncation_radius 1.2
_olex2_submission_special_instructions 'No special instructions were received'

loop_
_space_group_symop_id
_space_group_symop_operation_xyz
1 x,y,z
2 -x,y,-z+1/2
3 -x,-y,-z
4 x,-y,z-1/2

loop_
_atom_site_label
_atom_site_type_symbol
_atom_site_fract_x
_atom_site_fract_y
_atom_site_fract_z
_atom_site_U_iso_or_equiv
_atom_site_adp_type
_atom_site_occupancy
_atom_site_site_symmetry_order
_atom_site_refinement_flags_posn
_atom_site_refinement_flags_adp
_atom_site_refinement_flags_occupancy
Cd1 Cd 0.5 -0.16170(7) 0.25 0.0379(4) Uani 1.000000 2 S T P
Cl1 Cl 0.3475(4) -0.1685(3) 0.00461(19) 0.0879(9) Uani 1.000000 1 . . .
O1 O 0.4073(10) -0.1629(8) 0.0953(6) 0.0879(9) Uani 1.000000 1 . . .
O2 O 0.2416(15) -0.2337(17) -0.0166(12) 0.197(8) Uani 1.000000 1 . . .
O3 O 0.381(2) -0.0812(17) -0.0309(13) 0.225(10) Uani 1.000000 1 . . .
O4 O 0.4115(9) -0.2552(8) -0.0186(5) 0.0879(9) Uani 1.000000 1 . . .
N1 N 0.5 0.0354(9) 0.25 0.050(2) Uani 1.000000 2 S T P
N2 N 0.5 0.6390(8) 0.25 0.052(3) Uani 1.000000 2 S T P
N3 N 0.3030(8) -0.1669(6) 0.2525(5) 0.0505(18) Uani 1.000000 1 . . .
C1 C 0.4950(13) 0.0919(9) 0.1816(8) 0.075(3) Uani 1.000000 1 . . .
H1 H 0.4923(13) 0.0509(9) 0.1332(8) 0.090(4) Uiso 1.000000 1 R . .
C2 C 0.4936(13) 0.2104(9) 0.1773(7) 0.072(3) Uani 1.000000 1 . . .
H2 H 0.4883(13) 0.2464(9) 0.1264(7) 0.086(4) Uiso 1.000000 1 R . .
C3 C 0.5 0.2776(13) 0.25 0.079(2) Uani 1.000000 2 S T P
C4 C 0.5 0.4028(13) 0.25 0.079(2) Uani 1.000000 2 S T P
C5 C 0.4500(14) 0.4606(9) 0.2944(9) 0.079(2) Uani 1.000000 1 . . .
H5 H 0.4171(14) 0.4217(9) 0.3282(9) 0.095(2) Uiso 1.000000 1 R . .
C6 C 0.4462(14) 0.5761(9) 0.2913(9) 0.079(2) Uani 1.000000 1 . . .
H6 H 0.4039(14) 0.6140(9) 0.3193(9) 0.095(2) Uiso 1.000000 1 R . .
C7 C 0.1994(10) -0.2004(11) 0.1809(7) 0.069(3) Uani 1.000000 1 . . .
H7 H 0.2081(10) -0.2201(11) 0.1300(7) 0.083(4) Uiso 1.000000 1 R . .
C8 C 0.2833(11) -0.1346(11) 0.3225(7) 0.069(3) Uani 1.000000 1 . . .
H8 H 0.3524(11) -0.1090(11) 0.3727(7) 0.083(4) Uiso 1.000000 1 R . .
C9 C 0.1694(10) -0.1371(10) 0.3245(7) 0.066(3) Uani 1.000000 1 . . .
H9 H 0.1633(10) -0.1183(10) 0.3765(7) 0.079(3) Uiso 1.000000 1 R . .
C10 C 0.0850(11) -0.2068(13) 0.1793(7) 0.076(3) Uani 1.000000 1 . . .
H10 H 0.0184(11) -0.2379(13) 0.1302(7) 0.091(4) Uiso 1.000000 1 R . .
C11 C 0.0637(10) -0.1667(8) 0.2515(7) 0.059(3) Uani 1.000000 1 . . .

loop_
_atom_site_aniso_label
_atom_site_aniso_U_11
_atom_site_aniso_U_22
_atom_site_aniso_U_33
_atom_site_aniso_U_12
_atom_site_aniso_U_13
_atom_site_aniso_U_23
Cd1 0.0410(6) 0.0307(5) 0.0539(5) -0.000000 0.0316(4) 0.000000
Cl1 0.097(2) 0.110(2) 0.0618(14) -0.0089(18) 0.0394(14) -0.0085(14)
O1 0.097(2) 0.110(2) 0.0618(14) -0.0089(18) 0.0394(14) -0.0085(14)
O2 0.117(12) 0.229(19) 0.202(15) -0.073(13) 0.029(11) -0.094(15)
O3 0.36(3) 0.174(16) 0.207(16) 0.071(17) 0.185(19) 0.095(14)
O4 0.097(2) 0.110(2) 0.0618(14) -0.0089(18) 0.0394(14) -0.0085(14)
N1 0.060(7) 0.041(5) 0.059(6) -0.000000 0.036(5) 0.000000
N2 0.071(8) 0.032(5) 0.080(7) -0.000000 0.057(6) 0.000000
N3 0.050(4) 0.044(4) 0.073(5) 0.012(3) 0.041(4) 0.006(4)
C1 0.127(11) 0.041(5) 0.089(7) -0.011(6) 0.077(8) -0.014(5)
C2 0.133(11) 0.039(5) 0.064(6) -0.010(6) 0.062(7) -0.006(4)
C3 0.125(6) 0.041(3) 0.109(5) -0.000000 0.085(5) 0.000000
C4 0.125(6) 0.041(3) 0.109(5) -0.000000 0.085(5) 0.000000
C5 0.125(6) 0.041(3) 0.109(5) -0.000000 0.085(5) 0.000000
C6 0.125(6) 0.041(3) 0.109(5) -0.000000 0.085(5) 0.000000
C7 0.058(6) 0.113(9) 0.053(5) -0.014(6) 0.039(5) -0.028(6)
C8 0.059(7) 0.093(8) 0.070(6) 0.005(6) 0.042(6) -0.013(6)
C9 0.051(6) 0.097(8) 0.057(5) -0.005(5) 0.031(5) -0.027(5)
C10 0.053(6) 0.123(10) 0.060(6) -0.018(7) 0.031(5) -0.020(6)
C11 0.057(6) 0.056(6) 0.083(7) 0.006(5) 0.049(6) -0.001(5)

loop_
_atom_type_symbol
_atom_type_scat_dispersion_real
_atom_type_scat_dispersion_imag
_atom_type_scat_Cromer_Mann_a1
_atom_type_scat_Cromer_Mann_a2
_atom_type_scat_Cromer_Mann_a3
_atom_type_scat_Cromer_Mann_a4
_atom_type_scat_Cromer_Mann_b1
_atom_type_scat_Cromer_Mann_b2
_atom_type_scat_Cromer_Mann_b3
_atom_type_scat_Cromer_Mann_b4
_atom_type_scat_Cromer_Mann_c
_atom_type_scat_source
_atom_type_scat_dispersion_source
C 0.00313 0.00162 2.31000 1.02000 1.58860 0.86500 20.84390 10.20750 0.56870 51.65120 0.21560 'International Tables Volume C Table 6.1.1.4 (pp. 500-502)' 'Brennan, Cowan, Rev. Sci. Instrum., 1992, 63, 850'
Cd -0.78385 1.20749 19.22140 17.64440 4.46100 1.60290 0.59460 6.90890 24.70080 87.48250 5.06940 'International Tables Volume C Table 6.1.1.4 (pp. 500-502)' 'Brennan, Cowan, Rev. Sci. Instrum., 1992, 63, 850'
Cl 0.14908 0.15974 11.46040 7.19640 6.25560 1.64550 0.01040 1.16620 18.51940 47.77840 -9.55740 'International Tables Volume C Table 6.1.1.4 (pp. 500-502)' 'Brennan, Cowan, Rev. Sci. Instrum., 1992, 63, 850'
H 0.00000 0.00000 0.49300 0.32291 0.14019 0.04081 10.51090 26.12570 3.14236 57.79970 0.00304 'International Tables Volume C Table 6.1.1.4 (pp. 500-502)' 'Brennan, Cowan, Rev. Sci. Instrum., 1992, 63, 850'
N 0.00612 0.00332 12.21260 3.13220 2.01250 1.16630 0.00570 9.89330 28.99750 0.58260 -11.52900 'International Tables Volume C Table 6.1.1.4 (pp. 500-502)' 'Brennan, Cowan, Rev. Sci. Instrum., 1992, 63, 850'
O 0.01085 0.00610 3.04850 2.28680 1.54630 0.86700 13.27710 5.70110 0.32390 32.90890 0.25080 'International Tables Volume C Table 6.1.1.4 (pp. 500-502)' 'Brennan, Cowan, Rev. Sci. Instrum., 1992, 63, 850'

loop_
_exptl_crystal_face_index_h
_exptl_crystal_face_index_k
_exptl_crystal_face_index_l
_exptl_crystal_face_perp_dist
4.00 -5.00 3.00 0.1930
-2.00 -7.00 -1.00 0.2000
-4.00 1.00 -3.00 0.2090
-3.00 6.00 -2.00 0.1970
5.00 5.00 4.00 0.1990
-1.00 0.00 2.00 0.1910
3.00 0.00 -5.00 0.2030

loop_
_geom_angle_atom_site_label_1
_geom_angle_atom_site_label_2
_geom_angle_atom_site_label_3
_geom_angle
_geom_angle_site_symmetry_1
_geom_angle_site_symmetry_3
_geom_angle_publ_flag
O1 Cd1 O1 179.3(4) 2_655 . ?
N1 Cd1 O1 90.4(2) . 2_655 ?
N1 Cd1 O1 90.4(2) . . ?
N2 Cd1 O1 89.6(2) 1_545 . ?
N2 Cd1 O1 89.6(2) 1_545 2_655 ?
N2 Cd1 N1 180.0 1_545 . ?
N3 Cd1 O1 88.3(3) 2_655 . ?
N3 Cd1 O1 91.7(3) 2_655 2_655 ?
N3 Cd1 O1 91.7(3) . . ?
N3 Cd1 O1 88.3(3) . 2_655 ?
N3 Cd1 N1 91.49(18) . . ?
N3 Cd1 N1 91.49(18) 2_655 . ?
N3 Cd1 N2 88.51(18) . 1_545 ?
N3 Cd1 N2 88.51(18) 2_655 1_545 ?
N3 Cd1 N3 177.0(4) 2_655 . ?
O2 Cl1 O1 106.6(9) . . ?
O3 Cl1 O1 110.7(12) . . ?
O3 Cl1 O2 136.4(15) . . ?
O4 Cl1 O1 105.1(6) . . ?
O4 Cl1 O2 93.3(10) . . ?
O4 Cl1 O3 97.9(10) . . ?
Cl1 O1 Cd1 176.5(7) . . ?
C1 N1 Cd1 120.5(6) . . ?
C1 N1 Cd1 120.5(6) 2_655 . ?
C1 N1 C1 119.0(12) 2_655 . ?
C6 N2 Cd1 123.3(6) 2_655 1_565 ?
C6 N2 Cd1 123.3(6) . 1_565 ?
C6 N2 C6 113.3(12) 2_655 . ?
C7 N3 Cd1 120.8(6) . . ?
C8 N3 Cd1 123.6(7) . . ?
C8 N3 C7 115.5(8) . . ?
H1 C1 N1 118.4(6) . . ?
C2 C1 N1 123.1(9) . . ?
C2 C1 H1 118.4(6) . . ?
H2 C2 C1 119.6(6) . . ?
C3 C2 C1 120.9(9) . . ?
C3 C2 H2 119.6(6) . . ?
C2 C3 C2 112.9(13) 2_655 . ?
C4 C3 C2 123.5(6) . . ?
C4 C3 C2 123.5(6) . 2_655 ?
C5 C4 C3 120.9(7) . . ?
C5 C4 C3 120.9(7) 2_655 . ?
C5 C4 C5 118.2(15) 2_655 . ?
H5 C5 C4 119.8(7) . . ?
C6 C5 C4 120.5(11) . . ?
C6 C5 H5 119.8(7) . . ?
C5 C6 N2 123.7(11) . . ?
H6 C6 N2 118.2(6) . . ?
H6 C6 C5 118.2(7) . . ?
H7 C7 N3 118.4(5) . . ?
C10 C7 N3 123.3(8) . . ?
C10 C7 H7 118.4(6) . . ?
H8 C8 N3 118.0(6) . . ?
C9 C8 N3 124.0(11) . . ?
C9 C8 H8 118.0(6) . . ?
H9 C9 C8 119.6(6) . . ?
C11 C9 C8 120.7(9) . . ?
C11 C9 H9 119.6(6) . . ?
H10 C10 C7 119.6(6) . . ?
C11 C10 C7 120.8(10) . . ?
C11 C10 H10 119.6(6) . . ?
C10 C11 C9 115.1(9) . . ?
C11 C11 C9 123.3(11) 2 . ?
C11 C11 C10 121.4(12) 2 . ?

loop_
_geom_bond_atom_site_label_1
_geom_bond_atom_site_label_2
_geom_bond_distance
_geom_bond_site_symmetry_2
_geom_bond_publ_flag
Cd1 O1 2.339(8) 2_655 ?
Cd1 O1 2.339(8) . ?
Cd1 N1 2.308(11) . ?
Cd1 N2 2.332(10) 1_545 ?
Cd1 N3 2.329(7) . ?
Cd1 N3 2.329(7) 2_655 ?
Cl1 O1 1.373(9) . ?
Cl1 O2 1.367(15) . ?
Cl1 O3 1.322(17) . ?
Cl1 O4 1.413(10) . ?
N1 C1 1.303(12) . ?
N1 C1 1.303(12) 2_655 ?
N2 C6 1.339(12) . ?
N2 C6 1.339(12) 2_655 ?
N3 C7 1.346(13) . ?
N3 C8 1.344(12) . ?
C1 H1 0.9300 . ?
C1 C2 1.389(15) . ?
C2 H2 0.9300 . ?
C2 C3 1.424(12) . ?
C3 C4 1.47(2) . ?
C4 C5 1.315(13) 2_655 ?
C4 C5 1.315(13) . ?
C5 H5 0.9300 . ?
C5 C6 1.354(15) . ?
C6 H6 0.9300 . ?
C7 H7 0.9300 . ?
C7 C10 1.331(15) . ?
C8 H8 0.9300 . ?
C8 C9 1.351(15) . ?
C9 H9 0.9300 . ?
C9 C11 1.358(15) . ?
C10 H10 0.9300 . ?
C10 C11 1.418(14) . ?
C11 C11 1.471(19) 2 ?

loop_
_geom_torsion_atom_site_label_1
_geom_torsion_atom_site_label_2
_geom_torsion_atom_site_label_3
_geom_torsion_atom_site_label_4
_geom_torsion
_geom_torsion_site_symmetry_1
_geom_torsion_site_symmetry_2
_geom_torsion_site_symmetry_3
_geom_torsion_site_symmetry_4
_geom_torsion_publ_flag
Cd1 N1 C1 C2 179.4(9) . . . . ?
Cd1 N1 C1 C2 179.4(9) . . 2_655 2_655 ?
Cd1 N2 C6 C5 -177.4(11) 2_665 2_655 . . ?
Cd1 N2 C6 C5 -177.4(11) 1_565 . . . ?
Cd1 N3 C7 C10 178.8(11) . . . . ?
Cd1 N3 C7 C10 178.8(11) 2_655 . . . ?
Cd1 N3 C8 C9 179.9(9) 2_655 . . . ?
Cd1 N3 C8 C9 179.9(9) . . . . ?
N1 C1 C2 C3 1.2(15) . . . . ?
N1 C1 C2 C3 1.2(15) 2_655 . . . ?
N2 C6 C5 C4 -5.4(16) . . . . ?
N2 C6 C5 C4 -5.4(16) 2_655 . . . ?
N3 C7 C10 C11 6.6(16) . . . . ?
N3 C8 C9 C11 -4.2(15) . . . . ?
C1 C2 C3 C2 -0.6(19) . . . 2_655 ?
C1 C2 C3 C4 179.4(9) . . . . ?
C2 C3 C4 C5 -31.2(10) . . . 2_655 ?
C2 C3 C4 C5 148.8(10) . . . . ?
C3 C4 C5 C6 -177.5(11) . . . . ?
C3 C4 C5 C6 -177.5(11) . . 2_655 2_655 ?
C7 C10 C11 C9 -8.5(17) . . . . ?
C7 C10 C11 C11 176.2(11) . . . 2 ?
C8 C9 C11 C10 7.2(15) . . . . ?
C8 C9 C11 C11 -177.5(9) . . . 2 ?
C9 C11 C11 C9 144.5(4) . . 2 2 ?
C9 C11 C11 C10 -40.6(14) . . 2 2 ?
C10 C11 C11 C10 134.3(4) . . 2 2 ?

loop_
_smtbx_masks_void_nr
_smtbx_masks_void_average_x
_smtbx_masks_void_average_y
_smtbx_masks_void_average_z
_smtbx_masks_void_volume
_smtbx_masks_void_count_electrons
_smtbx_masks_void_content
1 -0.099 -0.943 -0.679 1136.3 252.9 '8 CHCl3'
